data_2006602
loop_
_publ_author_name
'Shawkataly, Omar bin'
'Ramalingam, Kuppukkannu'
'Selvakumar, Suppramanian'
'Fun, Hoong-Kun'
'Ibrahim, Abdul Razak'

_publ_section_title
;
 Tris(3-chlorophenyl)phosphine Oxide
;
_journal_issue 10
_journal_name_full 'Acta Crystallographica Section C'
_journal_page_first 1451
_journal_page_last 1452
_journal_paper_doi 10.1107/S0108270197006045
_journal_volume 53
_journal_year 1997
_chemical_formula_sum 'C18 H12 Cl3 O P'
_chemical_formula_weight 381.60
_chemical_name_systematic
;
Tris(3-chlorophenyl)phosphine oxide.
;
_space_group_IT_number 2
_symmetry_cell_setting triclinic
_symmetry_space_group_name_Hall '-P 1'
_symmetry_space_group_name_H-M 'P -1'
_audit_creation_method SHELXL
_cell_angle_alpha 90.690(10)
_cell_angle_beta 96.390(10)
_cell_angle_gamma 101.750(10)
_cell_formula_units_Z 2
_cell_length_a 6.1930(10)
_cell_length_b 9.0770(10)
_cell_length_c 15.8820(2)
_cell_measurement_reflns_used 39
_cell_measurement_temperature 293(2)
_cell_measurement_theta_max 12.46
_cell_measurement_theta_min 4.82
_cell_volume 868.10(17)
_computing_cell_refinement XSCANS
_computing_data_collection 'XSCANS (Siemens, 1994)'
_computing_data_reduction XSCANS
_computing_molecular_graphics SHELXTL/PC
_computing_publication_material SHELXL-93
_computing_structure_refinement 'SHELXL-93 (Sheldrick, 1993)'
_computing_structure_solution 'direct methods SHELXTL/PC (Sheldrick, 1990), PARST (Nardelli, 1983)'
_diffrn_ambient_temperature 293(2)
_diffrn_measurement_device 'Siemens P4 diffractometer'
_diffrn_measurement_method '\q/2\q scans'
_diffrn_radiation_monochromator graphite
_diffrn_radiation_source 'fine-focus sealed tube'
_diffrn_radiation_type MoK\a
_diffrn_radiation_wavelength 0.71073
_diffrn_reflns_av_R_equivalents 0.0192
_diffrn_reflns_av_sigmaI/netI 0.0584
_diffrn_reflns_limit_h_max 8
_diffrn_reflns_limit_h_min -1
_diffrn_reflns_limit_k_max 11
_diffrn_reflns_limit_k_min -11
_diffrn_reflns_limit_l_max 20
_diffrn_reflns_limit_l_min -20
_diffrn_reflns_number 5055
_diffrn_reflns_theta_max 27.49
_diffrn_reflns_theta_min 2.29
_diffrn_standards_decay_% <3
_diffrn_standards_interval_count 97
_diffrn_standards_number 3
_exptl_absorpt_coefficient_mu 0.620
_exptl_absorpt_correction_T_max 0.872
_exptl_absorpt_correction_T_min 0.637
_exptl_absorpt_correction_type 'Empirical \y scans'
_exptl_absorpt_process_details '(Siemens, 1994)'
_exptl_crystal_colour 'Light yellow'
_exptl_crystal_density_diffrn 1.460
_exptl_crystal_density_meas ?
_exptl_crystal_density_method 'not measured'
_exptl_crystal_description 'Thin rod'
_exptl_crystal_F_000 388
_exptl_crystal_size_max 0.46
_exptl_crystal_size_mid 0.22
_exptl_crystal_size_min 0.22
_refine_diff_density_max 0.67
_refine_diff_density_min -0.38
_refine_ls_extinction_method none
_refine_ls_goodness_of_fit_all 0.908
_refine_ls_goodness_of_fit_obs 1.084
_refine_ls_hydrogen_treatment 'All H-atom parameters refined'
_refine_ls_matrix_type full
_refine_ls_number_parameters 256
_refine_ls_number_reflns 3963
_refine_ls_number_restraints 0
_refine_ls_restrained_S_all 0.908
_refine_ls_restrained_S_obs 1.084
_refine_ls_R_factor_all 0.0958
_refine_ls_R_factor_obs .0612
_refine_ls_shift/esd_max 0.000
_refine_ls_shift/esd_mean 0.000
_refine_ls_structure_factor_coef Fsqd
_refine_ls_weighting_details 'w = 1/[\s^2^(Fo^2^)+(0.1125P)^2^] where P=(Fo^2^+2Fc^2^)/3'
_refine_ls_weighting_scheme calc
_refine_ls_wR_factor_all 0.1746
_refine_ls_wR_factor_obs .1590
_reflns_number_observed 2387
_reflns_number_total 3963
_reflns_observed_criterion >2sigma(I)
_cod_data_source_file mu1324.cif
_cod_data_source_block aomar31
_cod_depositor_comments
;
The following automatic conversions were performed:
'_symmetry_cell_setting' value 'Triclinic' changed to 'triclinic'
according to '/home/saulius/struct/CIF-dictionaries/cif_core.dic'
dictionary named 'cif_core.dic' version 2.4.1 from 2010-06-29.

Automatic conversion script
Id: cif_fix_enum 1527 2010-12-29 10:47:43Z saulius 

The following automatic conversions were performed:

'_symmetry_cell_setting' value 'Triclinic' changed to 'triclinic'
according to /home/saulius/struct/CIF-dictionaries/cif_core.dic
dictionary named 'cif_core.dic' version 2.4.1 from 2010-06-29.

Automatic conversion script
Id: cif_fix_values 1715 2011-07-08 13:25:40Z adriana 

The following automatic conversions were performed:

'_exptl_crystal_density_meas' value 'not measured' was changed to '?'
- the value is perceived as not measured.

Automatic conversion script
Id: cif_fix_values 3008 2015-01-20 13:52:24Z robertas 

The following automatic conversions were performed:

'_refine_ls_weighting_scheme' value 'calc w =
1/[\s^2^(Fo^2^)+(0.1125P)^2^] where P=(Fo^2^+2Fc^2^)/3' was changed
to 'calc'. New tag '_refine_ls_weighting_details' was created. The
value of the new tag was set to 'w = 1/[\s^2^(Fo^2^)+(0.1125P)^2^]
where P=(Fo^2^+2Fc^2^)/3'.

Automatic conversion script
Id: cif_fix_values 3143 2015-03-26 13:38:13Z robertas 
;
_cod_original_cell_volume 868.1(2)
_cod_original_sg_symbol_H-M P-1
_cod_database_code 2006602

loop_
_symmetry_equiv_pos_as_xyz
'x, y, z'
'-x, -y, -z'

loop_
_atom_site_aniso_label
_atom_site_aniso_U_11
_atom_site_aniso_U_22
_atom_site_aniso_U_33
_atom_site_aniso_U_12
_atom_site_aniso_U_13
_atom_site_aniso_U_23
P .0528(5) .0383(4) .0394(4) .0200(4) .0055(3) .0076(3)
Cl1 .1189(10) .0911(9) .0755(7) .0153(7) .0303(7) -.0308(6)
Cl2 .1030(9) .0458(5) .1206(10) .0145(6) .0242(7) .0222(6)
Cl3 .1036(10) .1439(13) .0636(6) .0272(9) -.0096(6) .0515(7)
O .060(2) .0535(14) .0548(13) .0253(12) .0077(11) .0087(11)
C1 .057(2) .040(2) .0371(14) .0174(15) .0087(13) .0100(12)
C2 .062(2) .042(2) .046(2) .016(2) .010(2) .0061(13)
C3 .075(3) .051(2) .048(2) .005(2) .017(2) .0021(15)
C4 .079(3) .075(3) .043(2) .002(2) .004(2) .005(2)
C5 .057(2) .077(3) .052(2) .009(2) .002(2) .020(2)
C6 .059(2) .051(2) .046(2) .020(2) .007(2) .0118(14)
C7 .065(2) .041(2) .0367(14) .022(2) .0027(14) .0052(12)
C8 .060(2) .039(2) .044(2) .016(2) .0020(15) .0047(13)
C9 .075(2) .040(2) .053(2) .015(2) -.002(2) .0035(14)
C10 .094(3) .042(2) .065(2) .028(2) .009(2) .004(2)
C11 .095(3) .067(3) .070(2) .050(3) .022(2) .005(2)
C12 .072(3) .052(2) .062(2) .026(2) .019(2) .008(2)
C13 .059(2) .045(2) .0408(15) .024(2) .0100(14) .0098(13)
C14 .066(2) .054(2) .044(2) .016(2) .001(2) .0109(14)
C15 .080(3) .070(2) .041(2) .028(2) .001(2) .016(2)
C16 .079(3) .078(3) .055(2) .022(2) .019(2) .029(2)
C17 .066(3) .082(3) .071(3) .021(2) .015(2) .029(2)
C18 .064(2) .066(2) .055(2) .023(2) .006(2) .022(2)

loop_
_atom_site_label
_atom_site_fract_x
_atom_site_fract_y
_atom_site_fract_z
_atom_site_U_iso_or_equiv
_atom_site_thermal_displace_type
_atom_site_calc_flag
_atom_site_refinement_flags
_atom_site_occupancy
_atom_site_disorder_group
_atom_site_type_symbol
P .26512(14) .98451(9) .75107(5) .0419(2) Uani d . 1 . P
Cl1 .1994(2) .6526(2) .46097(8) .0949(4) Uani d . 1 . Cl
Cl2 .5740(2) 1.56286(12) .68261(9) .0889(4) Uani d . 1 . Cl
Cl3 .3967(2) .7309(2) 1.05380(7) .1046(5) Uani d . 1 . Cl
O .5020(4) .9769(3) .75090(14) .0540(6) Uani d . 1 . O
C1 .0969(5) .9054(3) .6538(2) .0434(7) Uani d . 1 . C
C2 .1901(7) .8157(4) .6032(2) .0492(8) Uani d . 1 . C
C3 .0767(7) .7575(4) .5269(2) .0581(9) Uani d . 1 . C
C4 -.1302(8) .7844(5) .5013(2) .0677(11) Uani d . 1 . C
C5 -.2246(7) .8718(5) .5511(2) .0631(10) Uani d . 1 . C
C6 -.1108(6) .9339(4) .6273(2) .0509(8) Uani d . 1 . C
C7 .2291(6) 1.1770(4) .7586(2) .0462(7) Uani d . 1 . C
C8 .3910(6) 1.2835(4) .7265(2) .0471(8) Uani d . 1 . C
C9 .3743(7) 1.4322(4) .7262(2) .0562(9) Uani d . 1 . C
C10 .1982(8) 1.4777(4) .7582(3) .0651(11) Uani d . 1 . C
C11 .0395(8) 1.3726(5) .7904(3) .0715(12) Uani d . 1 . C
C12 .0523(7) 1.2209(4) .7908(2) .0591(9) Uani d . 1 . C
C13 .1434(6) .8820(4) .8372(2) .0460(7) Uani d . 1 . C
C14 .2934(7) .8546(4) .9049(2) .0545(9) Uani d . 1 . C
C15 .2103(7) .7675(5) .9699(2) .0623(10) Uani d . 1 . C
C16 -.0125(8) .7074(5) .9692(2) .0686(11) Uani d . 1 . C
C17 -.1577(8) .7366(5) .9026(3) .0716(12) Uani d . 1 . C
C18 -.0795(7) .8234(5) .8368(2) .0603(10) Uani d . 1 . C
H2 .336(5) .808(4) .6205(18) .034(8) Uiso d . 1 . H
H4 -.218(7) .743(5) .455(3) .069(12) Uiso d . 1 . H
H5 -.372(8) .890(5) .533(3) .079(13) Uiso d . 1 . H
H6 -.169(6) .996(4) .659(2) .057(10) Uiso d . 1 . H
H8 .517(5) 1.271(3) .7048(17) .026(7) Uiso d . 1 . H
H10 .175(7) 1.572(5) .761(3) .073(12) Uiso d . 1 . H
H11 -.082(7) 1.406(5) .807(3) .075(12) Uiso d . 1 . H
H12 -.071(6) 1.141(5) .810(2) .065(11) Uiso d . 1 . H
H14 .456(7) .908(5) .908(2) .068(12) Uiso d . 1 . H
H16 -.066(7) .643(6) 1.017(3) .089(14) Uiso d . 1 . H
H17 -.313(7) .691(4) .899(2) .056(10) Uiso d . 1 . H
H18 -.183(7) .831(5) .795(3) .071(12) Uiso d . 1 . H

loop_
_atom_type_symbol
_atom_type_description
_atom_type_scat_dispersion_real
_atom_type_scat_dispersion_imag
_atom_type_scat_source
C C 0.0033 0.0016 'International Tables Vol C Tables 4.2.6.8 and 6.1.1.4'
H H 0.0000 0.0000 'International Tables Vol C Tables 4.2.6.8 and 6.1.1.4'
O O 0.0106 0.0060 'International Tables Vol C Tables 4.2.6.8 and 6.1.1.4'
P P 0.1023 0.0942 'International Tables Vol C Tables 4.2.6.8 and 6.1.1.4'
Cl Cl 0.1484 0.1585 'International Tables Vol C Tables 4.2.6.8 and 6.1.1.4'

loop_
_geom_angle_atom_site_label_1
_geom_angle_atom_site_label_2
_geom_angle_atom_site_label_3
_geom_angle
_geom_angle_publ_flag
O P C7 111.7(2) yes
O P C13 111.88(14) yes
C7 P C13 108.69(14) yes
O P C1 112.35(14) yes
C7 P C1 105.16(14) yes
C13 P C1 106.7(2) yes
C6 C1 C2 119.6(3) n
C6 C1 P 123.9(3) yes
C2 C1 P 116.4(3) yes
C3 C2 C1 119.7(4) ?
C4 C3 C2 120.6(4) ?
C4 C3 Cl1 119.7(3) ?
C2 C3 Cl1 119.7(3) ?
C5 C4 C3 120.2(4) ?
C4 C5 C6 120.0(4) ?
C5 C6 C1 119.9(4) ?
C12 C7 C8 120.0(3) ?
C12 C7 P 124.7(3) yes
C8 C7 P 115.3(2) yes
C9 C8 C7 119.9(3) ?
C8 C9 C10 120.8(4) ?
C8 C9 Cl2 119.1(3) ?
C10 C9 Cl2 120.1(3) ?
C11 C10 C9 119.3(4) ?
C10 C11 C12 121.0(4) ?
C7 C12 C11 119.1(4) ?
C18 C13 C14 119.8(3) ?
C18 C13 P 124.3(3) yes
C14 C13 P 115.8(3) yes
C15 C14 C13 118.3(4) ?
C16 C15 C14 122.1(3) ?
C16 C15 Cl3 119.4(3) ?
C14 C15 Cl3 118.5(3) ?
C17 C16 C15 118.9(4) ?
C16 C17 C18 120.3(4) ?
C13 C18 C17 120.7(4) ?

loop_
_geom_bond_atom_site_label_1
_geom_bond_atom_site_label_2
_geom_bond_site_symmetry_2
_geom_bond_distance
_geom_bond_publ_flag
P O . 1.483(3) yes
P C7 . 1.810(3) yes
P C13 . 1.812(3) yes
P C1 . 1.816(3) yes
Cl1 C3 . 1.740(4) yes
Cl2 C9 . 1.741(4) yes
Cl3 C15 . 1.744(4) yes
C1 C6 . 1.384(5) n
C1 C2 . 1.386(4) n
C2 C3 . 1.372(5) n
C3 C4 . 1.372(6) n
C4 C5 . 1.369(6) n
C5 C6 . 1.382(5) n
C7 C12 . 1.385(5) n
C7 C8 . 1.390(5) n
C8 C9 . 1.374(5) n
C9 C10 . 1.385(6) n
C10 C11 . 1.371(6) n
C11 C12 . 1.396(5) n
C13 C18 . 1.373(5) n
C13 C14 . 1.399(5) n
C14 C15 . 1.389(5) n
C15 C16 . 1.375(6) n
C16 C17 . 1.375(6) n
C17 C18 . 1.388(5) n

loop_
_cod_related_entry_id
_cod_related_entry_database
_cod_related_entry_code
1 ChemSpider 13775395
